data_4031973
loop_
_publ_author_name
'Cinar, M. Emin'
'Engelen, Bernward'
'Panth\"ofer, Martin'
'Deiseroth, Hans-J\"org'
'Schlirf, Jens'
'Schmittel, Michael'

_publ_section_title
;
 Scope and mechanism of the highly stereoselective metal-mediated domino
 aldol reactions of enolates with aldehydes.
;
_journal_name_full 'Beilstein journal of organic chemistry'
_journal_page_first 813
_journal_page_last 824
_journal_paper_doi 10.3762/bjoc.12.80
_journal_volume 12
_journal_year 2016
_chemical_formula_sum 'C25 H26 O3'
_chemical_formula_weight 374.46
_chemical_name_systematic
; 
 ? 
;
_space_group_IT_number 19
_symmetry_space_group_name_Hall 'P 2ac 2ab'
_symmetry_space_group_name_H-M 'P 21 21 21'
_atom_sites_solution_hydrogens geom
_atom_sites_solution_primary direct
_atom_sites_solution_secondary difmap
_audit_creation_method SHELXL-97
_cell_angle_alpha 90.00
_cell_angle_beta 90.00
_cell_angle_gamma 90.00
_cell_formula_units_Z 4
_cell_length_a 8.6709(9)
_cell_length_b 12.9435(16)
_cell_length_c 17.587(2)
_cell_measurement_temperature 120(2)
_cell_volume 1973.8(4)
_computing_structure_refinement 'SHELXL-97 (Sheldrick, 1997)'
_computing_structure_solution 'SHELXS-97 (Sheldrick, 1990)'
_diffrn_ambient_temperature 120(2)
_diffrn_measured_fraction_theta_full 0.925
_diffrn_measured_fraction_theta_max 0.925
_diffrn_radiation_monochromator graphite
_diffrn_radiation_source 'fine-focus sealed tube'
_diffrn_radiation_type MoK\a
_diffrn_radiation_wavelength 0.71069
_diffrn_reflns_av_R_equivalents 0.0416
_diffrn_reflns_av_sigmaI/netI 0.0204
_diffrn_reflns_limit_h_max 9
_diffrn_reflns_limit_h_min -9
_diffrn_reflns_limit_k_max 15
_diffrn_reflns_limit_k_min -15
_diffrn_reflns_limit_l_max 20
_diffrn_reflns_limit_l_min -20
_diffrn_reflns_number 23717
_diffrn_reflns_theta_full 25.04
_diffrn_reflns_theta_max 25.04
_diffrn_reflns_theta_min 3.06
_exptl_absorpt_coefficient_mu 0.081
_exptl_absorpt_correction_T_max 0.9682
_exptl_absorpt_correction_T_min 0.9378
_exptl_crystal_density_diffrn 1.260
_exptl_crystal_density_method 'not measured'
_exptl_crystal_F_000 800
_exptl_crystal_size_max 0.80
_exptl_crystal_size_mid 0.40
_exptl_crystal_size_min 0.40
_refine_diff_density_max 0.197
_refine_diff_density_min -0.203
_refine_diff_density_rms 0.040
_refine_ls_abs_structure_details 'Flack H D (1983), Acta Cryst. A39, 876-881'
_refine_ls_abs_structure_Flack 0.5(19)
_refine_ls_extinction_method none
_refine_ls_goodness_of_fit_ref 1.048
_refine_ls_hydrogen_treatment mixed
_refine_ls_matrix_type full
_refine_ls_number_parameters 286
_refine_ls_number_reflns 3268
_refine_ls_number_restraints 36
_refine_ls_restrained_S_all 1.043
_refine_ls_R_factor_all 0.0537
_refine_ls_R_factor_gt 0.0470
_refine_ls_shift/su_max 0.201
_refine_ls_shift/su_mean 0.006
_refine_ls_structure_factor_coef Fsqd
_refine_ls_weighting_details 'calc w=1/[\s^2^(Fo^2^)+(0.0592P)^2^+1.0291P] where P=(Fo^2^+2Fc^2^)/3'
_refine_ls_weighting_scheme calc
_refine_ls_wR_factor_gt 0.1190
_refine_ls_wR_factor_ref 0.1243
_reflns_number_gt 2918
_reflns_number_total 3268
_reflns_threshold_expression >2sigma(I)
_cod_data_source_file 1860-5397-12-80-S2.cif
_cod_data_source_block racem
_cod_depositor_comments 'Adding full bibliography for 4031973--4031974.cif.'
_cod_database_code 4031973

loop_
_symmetry_equiv_pos_as_xyz
'x, y, z'
'-x+1/2, -y, z+1/2'
'-x, y+1/2, -z+1/2'
'x+1/2, -y+1/2, -z'

loop_
_atom_site_label
_atom_site_type_symbol
_atom_site_fract_x
_atom_site_fract_y
_atom_site_fract_z
_atom_site_U_iso_or_equiv
_atom_site_adp_type
_atom_site_occupancy
_atom_site_symmetry_multiplicity
_atom_site_calc_flag
_atom_site_refinement_flags
O1 O 0.60530(15) 0.24432(13) 0.08720(7) 0.0214(3) Uani 1 1 d .
C2 C 0.6901(3) 0.14903(18) 0.08399(15) 0.0267(6) Uani 1 1 d .
C3 C 0.8120(3) 0.14504(18) 0.14821(14) 0.0237(6) Uani 1 1 d .
H3 H 0.7544 0.1461 0.1975 0.028 Uiso 1 1 calc R
C4 C 0.9172(2) 0.2426(2) 0.14723(10) 0.0255(5) Uani 1 1 d .
C5 C 0.8172(3) 0.34048(18) 0.14552(14) 0.0232(6) Uani 1 1 d .
H5 H 0.7588 0.3423 0.1945 0.028 Uiso 1 1 calc R
C6 C 0.6964(3) 0.33610(18) 0.08121(14) 0.0244(5) Uani 1 1 d .
O12 O 0.7711(6) 0.1612(4) 0.0119(3) 0.0382(16) Uani 0.440(7) 1 d P
H12 H 0.7069 0.1624 -0.0239 0.057 Uiso 0.440(7) 1 calc PR
C13 C 0.9045(4) 0.0445(2) 0.14653(18) 0.0366(7) Uani 1 1 d .
H13A H 0.9599 0.0393 0.0981 0.055 Uiso 1 1 calc R
H13B H 0.8343 -0.0143 0.1519 0.055 Uiso 1 1 calc R
H13C H 0.9787 0.0443 0.1886 0.055 Uiso 1 1 calc R
O14 O 1.01867(17) 0.23938(19) 0.08231(7) 0.0368(4) Uani 1 1 d .
H14 H 0.9746 0.2664 0.0447 0.055 Uiso 1 1 calc R
C15 C 0.9138(4) 0.4400(2) 0.14219(17) 0.0352(7) Uani 1 1 d .
H15A H 0.9891 0.4398 0.1837 0.053 Uiso 1 1 calc R
H15B H 0.8458 0.5000 0.1474 0.053 Uiso 1 1 calc R
H15C H 0.9680 0.4434 0.0934 0.053 Uiso 1 1 calc R
O16 O 0.7777(3) 0.3285(2) 0.00937(14) 0.0131(9) Uani 0.560(7) 1 d P
H16 H 0.7148 0.3141 -0.0254 0.020 Uiso 0.560(7) 1 calc PR
C101 C 0.5822(3) 0.42499(19) 0.08723(15) 0.0266(6) Uani 1 1 d U
C102 C 0.4706(4) 0.4255(2) 0.14382(17) 0.0322(6) Uani 1 1 d U
H102 H 0.4636 0.3688 0.1779 0.039 Uiso 1 1 calc R
C103 C 0.3693(4) 0.5075(2) 0.1512(2) 0.0415(8) Uani 1 1 d U
H103 H 0.2924 0.5069 0.1897 0.050 Uiso 1 1 calc R
C104 C 0.3816(4) 0.5915(2) 0.1012(2) 0.0479(9) Uani 1 1 d U
H104 H 0.3128 0.6484 0.1055 0.057 Uiso 1 1 calc R
C105 C 0.4937(5) 0.5911(2) 0.0460(2) 0.0488(9) Uani 1 1 d U
H105 H 0.5025 0.6483 0.0123 0.059 Uiso 1 1 calc R
C106 C 0.5936(4) 0.50883(18) 0.03882(18) 0.0367(7) Uani 1 1 d U
H106 H 0.6707 0.5097 0.0004 0.044 Uiso 1 1 calc R
C201 C 1.0180(2) 0.2424(2) 0.21891(10) 0.0235(4) Uani 1 1 d U
C202 C 0.9468(3) 0.2377(3) 0.28973(12) 0.0445(7) Uani 1 1 d U
H202 H 0.8375 0.2343 0.2927 0.053 Uiso 1 1 calc R
C203 C 1.0338(3) 0.2380(3) 0.35626(12) 0.0464(7) Uani 1 1 d U
H203 H 0.9834 0.2335 0.4041 0.056 Uiso 1 1 calc R
C204 C 1.1912(3) 0.2445(2) 0.35345(11) 0.0314(5) Uani 1 1 d U
H204 H 1.2503 0.2454 0.3989 0.038 Uiso 1 1 calc R
C205 C 1.2624(2) 0.2499(2) 0.28358(11) 0.0305(5) Uani 1 1 d U
H205 H 1.3717 0.2542 0.2810 0.037 Uiso 1 1 calc R
C206 C 1.1764(2) 0.2491(2) 0.21667(10) 0.0254(4) Uani 1 1 d U
H206 H 1.2276 0.2533 0.1690 0.030 Uiso 1 1 calc R
C301 C 0.5747(3) 0.06355(18) 0.09317(15) 0.0264(6) Uani 1 1 d U
C302 C 0.4649(4) 0.0692(2) 0.15054(17) 0.0301(6) Uani 1 1 d U
H302 H 0.4624 0.1282 0.1827 0.036 Uiso 1 1 calc R
C303 C 0.3586(4) -0.0098(2) 0.1618(2) 0.0397(7) Uani 1 1 d U
H303 H 0.2843 -0.0045 0.2013 0.048 Uiso 1 1 calc R
C304 C 0.3613(4) -0.0955(2) 0.1156(2) 0.0479(9) Uani 1 1 d U
H304 H 0.2889 -0.1497 0.1227 0.057 Uiso 1 1 calc R
C305 C 0.4701(5) -0.1017(2) 0.0591(2) 0.0528(10) Uani 1 1 d U
H305 H 0.4725 -0.1612 0.0276 0.063 Uiso 1 1 calc R
C306 C 0.5766(4) -0.0237(2) 0.04672(17) 0.0386(8) Uani 1 1 d U
H306 H 0.6502 -0.0296 0.0069 0.046 Uiso 1 1 calc R

loop_
_atom_site_aniso_label
_atom_site_aniso_U_11
_atom_site_aniso_U_22
_atom_site_aniso_U_33
_atom_site_aniso_U_23
_atom_site_aniso_U_13
_atom_site_aniso_U_12
O1 0.0155(7) 0.0285(7) 0.0202(6) 0.0009(7) -0.0018(5) -0.0013(8)
C2 0.0229(16) 0.0378(13) 0.0194(11) -0.0072(10) -0.0011(12) 0.0104(11)
C3 0.0188(16) 0.0335(12) 0.0188(11) -0.0053(9) -0.0030(11) 0.0043(10)
C4 0.0150(11) 0.0468(12) 0.0146(8) -0.0026(11) 0.0018(7) 0.0027(13)
C5 0.0172(15) 0.0331(12) 0.0192(11) 0.0059(9) -0.0009(11) -0.0046(10)
C6 0.0133(14) 0.0384(13) 0.0216(12) 0.0072(10) -0.0023(11) -0.0007(10)
O12 0.030(3) 0.054(3) 0.031(2) -0.012(2) -0.008(2) 0.016(2)
C13 0.0259(18) 0.0466(15) 0.0373(15) -0.0094(12) -0.0089(13) 0.0132(13)
O14 0.0139(8) 0.0808(13) 0.0157(6) 0.0008(10) 0.0014(5) 0.0030(10)
C15 0.0255(18) 0.0429(14) 0.0372(15) 0.0131(12) -0.0095(12) -0.0099(12)
O16 0.0109(18) 0.0222(16) 0.0061(13) 0.0029(10) -0.0009(10) -0.0043(10)
C101 0.0185(15) 0.0357(12) 0.0254(12) 0.0082(10) -0.0079(11) -0.0088(10)
C102 0.0218(17) 0.0361(13) 0.0389(15) 0.0078(11) -0.0031(12) 0.0021(11)
C103 0.030(2) 0.0442(15) 0.0506(18) -0.0059(13) -0.0050(14) 0.0058(13)
C104 0.042(2) 0.0301(14) 0.071(2) -0.0041(13) -0.0278(17) 0.0050(13)
C105 0.053(2) 0.0362(14) 0.0572(18) 0.0184(14) -0.0191(16) -0.0123(14)
C106 0.038(2) 0.0306(13) 0.0413(15) 0.0114(11) -0.0137(13) -0.0068(12)
C201 0.0204(12) 0.0306(10) 0.0196(9) -0.0034(10) -0.0027(7) -0.0016(11)
C202 0.0192(14) 0.093(2) 0.0215(10) -0.0090(16) -0.0009(8) 0.0016(16)
C203 0.0318(15) 0.090(2) 0.0174(10) -0.0073(15) -0.0032(8) -0.0029(17)
C204 0.0298(13) 0.0408(12) 0.0236(9) -0.0069(12) -0.0135(8) 0.0055(14)
C205 0.0189(12) 0.0378(11) 0.0347(10) 0.0008(14) -0.0078(8) -0.0055(13)
C206 0.0185(11) 0.0338(10) 0.0239(9) -0.0016(12) -0.0012(7) -0.0008(13)
C301 0.0233(16) 0.0272(11) 0.0285(12) -0.0068(10) -0.0088(11) 0.0037(10)
C302 0.0233(17) 0.0322(12) 0.0349(14) -0.0071(11) -0.0013(12) 0.0003(10)
C303 0.026(2) 0.0413(15) 0.0522(18) 0.0034(12) -0.0089(13) -0.0030(12)
C304 0.044(2) 0.0300(14) 0.069(2) 0.0043(13) -0.0240(16) -0.0057(13)
C305 0.061(3) 0.0264(13) 0.071(2) -0.0180(14) -0.0298(19) 0.0050(14)
C306 0.042(2) 0.0366(13) 0.0371(15) -0.0167(12) -0.0107(13) 0.0163(13)

loop_
_atom_type_symbol
_atom_type_description
_atom_type_scat_dispersion_real
_atom_type_scat_dispersion_imag
_atom_type_scat_source
C C 0.0033 0.0016 'International Tables Vol C Tables 4.2.6.8 and 6.1.1.4'
H H 0.0000 0.0000 'International Tables Vol C Tables 4.2.6.8 and 6.1.1.4'
O O 0.0106 0.0060 'International Tables Vol C Tables 4.2.6.8 and 6.1.1.4'

loop_
_geom_angle_atom_site_label_1
_geom_angle_atom_site_label_2
_geom_angle_atom_site_label_3
_geom_angle
_geom_angle_publ_flag
C6 O1 C2 115.31(16) y
O1 C2 O12 100.8(2) y
O1 C2 C301 106.7(2) y
O12 C2 C301 119.7(3) y
O1 C2 C3 110.44(18) y
O12 C2 C3 108.0(3) y
C301 C2 C3 110.6(2) y
C13 C3 C2 111.9(2) y
C13 C3 C4 112.5(2) y
C2 C3 C4 111.4(2) y
C13 C3 H3 106.9 ?
C2 C3 H3 106.9 ?
C4 C3 H3 106.9 ?
O14 C4 C5 110.7(2) y
O14 C4 C201 107.60(16) y
C5 C4 C201 109.82(19) y
O14 C4 C3 110.06(19) y
C5 C4 C3 109.78(16) y
C201 C4 C3 108.9(2) y
C15 C5 C4 112.6(2) y
C15 C5 C6 111.9(2) y
C4 C5 C6 111.56(19) y
C15 C5 H5 106.8 ?
C4 C5 H5 106.8 ?
C6 C5 H5 106.8 ?
O1 C6 O16 106.02(19) y
O1 C6 C101 105.3(2) y
O16 C6 C101 115.4(2) y
O1 C6 C5 110.57(18) y
O16 C6 C5 108.1(2) y
C101 C6 C5 111.3(2) y
C2 O12 H12 109.5 ?
C3 C13 H13A 109.5 ?
C3 C13 H13B 109.5 ?
H13A C13 H13B 109.5 ?
C3 C13 H13C 109.5 ?
H13A C13 H13C 109.5 ?
H13B C13 H13C 109.5 ?
C4 O14 H14 109.5 ?
C5 C15 H15A 109.5 ?
C5 C15 H15B 109.5 ?
H15A C15 H15B 109.5 ?
C5 C15 H15C 109.5 ?
H15A C15 H15C 109.5 ?
H15B C15 H15C 109.5 ?
C6 O16 H16 109.5 ?
C106 C101 C102 119.2(3) y
C106 C101 C6 120.3(3) y
C102 C101 C6 120.5(2) y
C101 C102 C103 120.9(3) y
C101 C102 H102 119.5 ?
C103 C102 H102 119.5 ?
C102 C103 C104 119.2(3) y
C102 C103 H103 120.4 ?
C104 C103 H103 120.4 ?
C105 C104 C103 119.6(3) y
C105 C104 H104 120.2 ?
C103 C104 H104 120.2 ?
C106 C105 C104 120.8(3) y
C106 C105 H105 119.6 ?
C104 C105 H105 119.6 ?
C105 C106 C101 120.3(3) y
C105 C106 H106 119.8 ?
C101 C106 H106 119.8 ?
C206 C201 C202 118.12(18) y
C206 C201 C4 123.03(17) y
C202 C201 C4 118.83(19) y
C201 C202 C203 120.7(2) y
C201 C202 H202 119.6 ?
C203 C202 H202 119.6 ?
C204 C203 C202 120.7(2) y
C204 C203 H203 119.7 ?
C202 C203 H203 119.7 ?
C203 C204 C205 118.87(18) y
C203 C204 H204 120.6 ?
C205 C204 H204 120.6 ?
C204 C205 C206 120.9(2) y
C204 C205 H205 119.6 ?
C206 C205 H205 119.6 ?
C201 C206 C205 120.67(18) y
C201 C206 H206 119.7 ?
C205 C206 H206 119.7 ?
C302 C301 C306 118.5(3) y
C302 C301 C2 119.7(2) y
C306 C301 C2 121.8(3) y
C303 C302 C301 121.3(3) y
C303 C302 H302 119.4 ?
C301 C302 H302 119.4 ?
C304 C303 C302 119.9(3) y
C304 C303 H303 120.1 ?
C302 C303 H303 120.1 ?
C305 C304 C303 119.1(3) y
C305 C304 H304 120.5 ?
C303 C304 H304 120.5 ?
C304 C305 C306 122.0(3) y
C304 C305 H305 119.0 ?
C306 C305 H305 119.0 ?
C305 C306 C301 119.4(3) y
C305 C306 H306 120.3 ?
C301 C306 H306 120.3 ?

loop_
_geom_bond_atom_site_label_1
_geom_bond_atom_site_label_2
_geom_bond_distance
_geom_bond_publ_flag
O1 C6 1.430(3) y
O1 C2 1.437(3) y
C2 O12 1.458(6) y
C2 C301 1.500(4) y
C2 C3 1.548(4) y
C3 C13 1.529(4) y
C3 C4 1.558(4) y
C3 H3 1.0000 ?
C4 O14 1.442(2) y
C4 C5 1.536(4) y
C4 C201 1.534(2) y
C5 C15 1.537(4) y
C5 C6 1.543(4) y
C5 H5 1.0000 ?
C6 O16 1.450(4) y
C6 C101 1.521(4) y
O12 H12 0.8400 ?
C13 H13A 0.9800 ?
C13 H13B 0.9800 ?
C13 H13C 0.9800 ?
O14 H14 0.8400 ?
C15 H15A 0.9800 ?
C15 H15B 0.9800 ?
C15 H15C 0.9800 ?
O16 H16 0.8400 ?
C101 C106 1.383(3) y
C101 C102 1.388(4) y
C102 C103 1.383(4) y
C102 H102 0.9500 ?
C103 C104 1.403(5) y
C103 H103 0.9500 ?
C104 C105 1.375(5) y
C104 H104 0.9500 ?
C105 C106 1.379(5) y
C105 H105 0.9500 ?
C106 H106 0.9500 ?
C201 C206 1.377(3) y
C201 C202 1.392(3) y
C202 C203 1.392(3) y
C202 H202 0.9500 ?
C203 C204 1.368(4) y
C203 H203 0.9500 y
C204 C205 1.377(3) y
C204 H204 0.9500 ?
C205 C206 1.393(3) y
C205 H205 0.9500 ?
C206 H206 0.9500 ?
C301 C302 1.389(4) y
C301 C306 1.394(3) y
C302 C303 1.391(4) y
C302 H302 0.9500 ?
C303 C304 1.376(5) y
C303 H303 0.9500 ?
C304 C305 1.373(5) y
C304 H304 0.9500 ?
C305 C306 1.385(5) y
C305 H305 0.9500 ?
C306 H306 0.9500 ?

loop_
_geom_hbond_atom_site_label_D
_geom_hbond_atom_site_label_H
_geom_hbond_atom_site_label_A
_geom_hbond_distance_DH
_geom_hbond_distance_HA
_geom_hbond_distance_DA
_geom_hbond_angle_DHA
_geom_hbond_site_symmetry_A
O12 H12 O14 0.84 2.31 3.032(5) 144.2 4_455
O16 H16 O14 0.84 2.09 2.901(3) 161.7 4_455
O14 H14 O16 0.84 1.99 2.710(3) 143.7 .
O14 H14 O12 0.84 2.30 2.676(5) 107.4 .
O14 H14 O1 0.84 2.59 3.0815(18) 119.0 4
